data_7720831
loop_
_publ_author_name
'Liu, Yan'
'Chen, Wanting'
'Zheng, Bobi'
'Xu, Han'
'Tian, Jumei'

_publ_section_title
;
 Novel "turn-off" and "turn-on" fluorescent responses for Zr<sup>4+</sup>
 enabled by rare-earth coordination polymers based on the
 2,5-dihydroxyterephthalic acid ligand.
;
_journal_issue 18
_journal_name_full 'Dalton transactions (Cambridge, England : 2003)'
_journal_page_first 7251
_journal_page_last 7259
_journal_paper_doi 10.1039/d5dt02864g
_journal_volume 55
_journal_year 2026
_chemical_formula_moiety 'C30 H34 N2 O24 Y2, 2(C3 H7 N O), H2 O'
_chemical_formula_sum 'C36 H50 N4 O27 Y2'
_chemical_formula_weight 1148.62
_space_group_crystal_system triclinic
_space_group_IT_number 2
_space_group_name_Hall '-P 1'
_space_group_name_H-M_alt 'P -1'
_atom_sites_solution_hydrogens mixed
_atom_sites_solution_primary dual
_audit_creation_date 2023-04-15
_audit_creation_method
;
Olex2 1.5
(compiled 2023.03.06 svn.rbb2c1857 for OlexSys, GUI svn.r6748)
;
_audit_update_record
;
2023-12-06 deposited with the CCDC.	2026-04-06 downloaded from the CCDC.
;
_cell_angle_alpha 83.590(2)
_cell_angle_beta 83.845(2)
_cell_angle_gamma 79.622(2)
_cell_formula_units_Z 2
_cell_length_a 10.7730(2)
_cell_length_b 11.2540(2)
_cell_length_c 19.6698(4)
_cell_measurement_reflns_used 23124
_cell_measurement_temperature 233.01(10)
_cell_measurement_theta_max 76.2810
_cell_measurement_theta_min 3.9950
_cell_volume 2321.80(8)
_computing_cell_refinement 'CrysAlisPro 1.171.41.123a (Rigaku OD, 2022)'
_computing_data_collection 'CrysAlisPro 1.171.41.123a (Rigaku OD, 2022)'
_computing_data_reduction 'CrysAlisPro 1.171.41.123a (Rigaku OD, 2022)'
_computing_molecular_graphics 'Olex2 1.5 (Dolomanov et al., 2009)'
_computing_publication_material 'Olex2 1.5 (Dolomanov et al., 2009)'
_computing_structure_refinement 'SHELXL 2018/3 (Sheldrick, 2015)'
_computing_structure_solution 'SHELXT 2018/2 (Sheldrick, 2018)'
_diffrn_ambient_environment N~2~
_diffrn_ambient_temperature 233.01(10)
_diffrn_detector 'CCD plate'
_diffrn_detector_area_resol_mean 10.4741
_diffrn_detector_type Atlas
_diffrn_measured_fraction_theta_full 0.998
_diffrn_measured_fraction_theta_max 0.978
_diffrn_measurement_details
;
List of Runs (angles in degrees, time in seconds):

  # Type    Start    End  Width  t~exp~   \w     \q     \k     \f   Frames
#--------------------------------------------------------------------------
  1  \w    -57.00  29.00   1.00    1.00    --  -40.50  77.00  30.00   86
  2  \w    -49.00  34.00   1.00    1.00    --  -40.50  19.00 -90.00   83
  3  \w    -63.00  30.00   1.00    1.00    --  -40.50  37.00-180.00   93
  4  \w    -77.00  -7.00   1.00    1.00    --  -40.50  19.00  30.00   70
  5  \w     11.00  41.00   1.00    1.00    --   43.04  80.00  -2.07   30
  6  \w     22.00  79.00   1.00    1.00    --   43.04  37.00  60.00   57
  7  \w     12.00  42.00   1.00    1.00    --   43.04  80.00-156.76   30
  8  \w     16.00  50.00   1.00    1.00    --   43.04  57.00  90.00   34
  9  \w     41.00  98.00   1.00    1.00    --   43.04-125.00 -90.00   57
 10  \w     57.00 105.00   1.00    1.00    --   43.04  57.00-180.00   48
 11  \w     16.00  54.00   1.00    1.00    --   43.04  57.00-180.00   38
 12  \w     58.00 100.00   1.00    1.00    --   43.04  57.00  90.00   42
 13  \w     11.00  36.00   1.00    1.00    --   43.04  78.00 -77.69   25
 14  \w     12.00  40.00   1.00    1.00    --   43.04  79.00 116.86   28
 15  \w     15.00  42.00   1.00    1.00    --   43.04  77.00  29.60   27
 16  \w     28.00  76.00   1.00    1.00    --   43.04  57.00 -30.00   48
 17  \w     16.00 106.00   1.00    1.00    --   43.04  57.00 -90.00   90
 18  \w     81.00 107.00   1.00    1.00    --  111.00  70.00  52.28   26
 19  \w     83.00 112.00   1.00    1.00    --  111.00  64.00   7.71   29
 20  \w     86.00 131.00   1.00    1.00    --  111.00  55.00  44.35   45
 21  \w     85.00 171.00   1.00    1.00    --  111.00  57.00 -42.72   86
 22  \w     83.00 109.00   1.00    1.00    --  111.00  61.00  30.00   26
 23  \w     88.00 160.00   1.00    1.00    --  111.00  45.00-150.00   72
 24  \w     86.00 112.00   1.00    1.00    --  111.00  50.00  85.74   26
 25  \w     84.00 111.00   1.00    1.00    --  111.00  57.00 142.88   27
 26  \w     87.00 167.00   1.00    1.00    --  111.00  45.00 -60.00   80
 27  \w    140.00 166.00   1.00    1.00    --  111.00  53.00  94.80   26
 28  \w     41.00 139.00   1.00    1.00    --  111.00 -61.00  90.00   98
 29  \w     83.00 109.00   1.00    1.00    --  111.00  61.00-150.00   26
 30  \w     78.00 105.00   1.00    1.00    --  111.00 -94.00 -30.00   27
 31  \w     76.00 107.00   1.00    1.00    --  111.00 -94.00 150.00   31
 32  \w     84.00 175.00   1.00    1.00    --  111.00  57.00-127.89   91
 33  \w     83.00 109.00   1.00    1.00    --  111.00  61.00   0.00   26
 34  \w     44.00 106.00   1.00    1.00    --  111.00 -94.00-120.00   62
 35  \w     84.00 111.00   1.00    1.00    --  111.00  57.00 116.97   27
 36  \w     86.00 178.00   1.00    1.00    --  111.00  51.00  -8.44   92
 37  \w     87.00 177.00   1.00    1.00    --  111.00  45.00 120.00   90
 38  \w     84.00 109.00   1.00    1.00    --  111.00  61.00-180.00   25
 39  \w     83.00 109.00   1.00    1.00    --  111.00  61.00 -90.00   26
 40  \w     83.00 109.00   1.00    1.00    --  111.00  61.00 120.00   26
 41  \w     81.00 156.00   1.00    1.00    --  111.00  70.00 159.06   75
 42  \w     83.00 109.00   1.00    1.00    --  111.00  61.00 150.00   26
 43  \w     83.00 109.00   1.00    1.00    --  111.00  61.00 -30.00   26
 44  \w     84.00 109.00   1.00    1.00    --  111.00  61.00 -60.00   25
 45  \w    152.00 177.00   1.00    1.00    --  111.00  61.00-120.00   25
 46  \w     34.00 108.00   1.00    1.00    --  111.00-105.00  83.30   74
 47  \w     83.00 109.00   1.00    1.00    --  111.00  61.00-120.00   26
 48  \w     42.00 138.00   1.00    1.00    --  111.00 -61.00 -90.00   96
 49  \w    132.00 175.00   1.00    1.00    --  111.00  70.00  52.28   43
 50  \w    133.00 175.00   1.00    1.00    --  111.00  61.00  30.00   42
 51  \w     85.00 110.00   1.00    1.00    --  111.00  59.00-101.33   25
 52  \w     84.00 110.00   1.00    1.00    --  111.00  57.00  -1.72   26
 53  \w     85.00 119.00   1.00    1.00    --  111.00  53.00  94.80   34
;
_diffrn_measurement_device 'four-circle diffractometer'
_diffrn_measurement_device_type 'SuperNova, Dual, Cu at home/near, Atlas'
_diffrn_measurement_method '\w scans'
_diffrn_orient_matrix_type 'CrysAlisPro convention (1999,Acta A55,543-557)'
_diffrn_orient_matrix_UB_11 0.1253333000
_diffrn_orient_matrix_UB_12 0.0382121000
_diffrn_orient_matrix_UB_13 0.0125510000
_diffrn_orient_matrix_UB_21 -0.0105778000
_diffrn_orient_matrix_UB_22 -0.0603156000
_diffrn_orient_matrix_UB_23 0.0741710000
_diffrn_orient_matrix_UB_31 0.0740578000
_diffrn_orient_matrix_UB_32 -0.1201810000
_diffrn_orient_matrix_UB_33 -0.0245451000
_diffrn_radiation_monochromator mirror
_diffrn_radiation_probe x-ray
_diffrn_radiation_type 'Cu K\a'
_diffrn_radiation_wavelength 1.54184
_diffrn_reflns_av_R_equivalents 0.0293
_diffrn_reflns_av_unetI/netI 0.0262
_diffrn_reflns_Laue_measured_fraction_full 0.998
_diffrn_reflns_Laue_measured_fraction_max 0.978
_diffrn_reflns_limit_h_max 13
_diffrn_reflns_limit_h_min -13
_diffrn_reflns_limit_k_max 13
_diffrn_reflns_limit_k_min -14
_diffrn_reflns_limit_l_max 24
_diffrn_reflns_limit_l_min -24
_diffrn_reflns_number 36639
_diffrn_reflns_point_group_measured_fraction_full 0.998
_diffrn_reflns_point_group_measured_fraction_max 0.978
_diffrn_reflns_theta_full 67.684
_diffrn_reflns_theta_max 76.239
_diffrn_reflns_theta_min 4.011
_diffrn_source 'micro-focus sealed X-ray tube'
_diffrn_source_type 'SuperNova (Cu) X-ray Source'
_exptl_absorpt_coefficient_mu 4.201
_exptl_absorpt_correction_T_max 0.627
_exptl_absorpt_correction_T_min 0.453
_exptl_absorpt_correction_type multi-scan
_exptl_absorpt_process_details
;
CrysAlisPro 1.171.41.123a (Rigaku Oxford Diffraction, 2022)
Empirical absorption correction using spherical harmonics,
implemented in SCALE3 ABSPACK scaling algorithm.
;
_exptl_crystal_colour yellow
_exptl_crystal_colour_primary yellow
_exptl_crystal_density_diffrn 1.643
_exptl_crystal_description block
_exptl_crystal_F_000 1176
_exptl_crystal_size_max 0.304
_exptl_crystal_size_mid 0.185
_exptl_crystal_size_min 0.111
_refine_diff_density_max 1.209
_refine_diff_density_min -0.501
_refine_diff_density_rms 0.071
_refine_ls_extinction_method none
_refine_ls_goodness_of_fit_ref 1.046
_refine_ls_hydrogen_treatment constr
_refine_ls_matrix_type full
_refine_ls_number_parameters 828
_refine_ls_number_reflns 9735
_refine_ls_number_restraints 599
_refine_ls_restrained_S_all 1.041
_refine_ls_R_factor_all 0.0330
_refine_ls_R_factor_gt 0.0274
_refine_ls_shift/su_max 0.004
_refine_ls_shift/su_mean 0.000
_refine_ls_structure_factor_coef Fsqd
_refine_ls_weighting_details 'w=1/[\s^2^(Fo^2^)+(0.0323P)^2^+2.0190P] where P=(Fo^2^+2Fc^2^)/3'
_refine_ls_weighting_scheme calc
_refine_ls_wR_factor_gt 0.0663
_refine_ls_wR_factor_ref 0.0693
_reflns_Friedel_coverage 0.000
_reflns_number_gt 8509
_reflns_number_total 9517
_reflns_threshold_expression 'I > 2\s(I)'
_cod_data_source_file d5dt02864g2.cif
_cod_data_source_block 2
_cod_depositor_comments 'Adding full bibliography for 7720830--7720831.cif.'
_cod_database_code 7720831
_shelx_shelxl_version_number 2018/3
_shelx_space_group_comment
;
The symmetry employed for this shelxl refinement is uniquely defined
by the following loop, which should always be used as a source of
symmetry information in preference to the above space-group names.
They are only intended as comments.
;
_shelx_estimated_absorpt_t_max 0.653
_shelx_estimated_absorpt_t_min 0.362
_olex2_refinement_description
;
1. Fixed Uiso
 At 1.2 times of:
  All C(H) groups
 At 1.5 times of:
  All C(H,H,H) groups, All O(H) groups, All O(H,H) groups
2. Restrained distances
 N3A-C32A
 1.45 with sigma of 0.02
 C31A-O22A
 1.22 with sigma of 0.02
 C31A-N3A
 1.36 with sigma of 0.02
 N3A-C33A
 1.46 with sigma of 0.02
 C31A-C32A
 2.46 with sigma of 0.04
 C31A-C33A
 2.45 with sigma of 0.01
 C33A-C32A
 2.45 with sigma of 0.01
 O20-C25 \\sim O20-C25A
 with sigma of 0.02
 N1-C25 \\sim N1A-C25A
 with sigma of 0.02
 N3A-C32A \\sim N3A-C33A
 with sigma of 0.02
 N1-C27 \\sim N1A-C27A
 with sigma of 0.02
 N1-C26 \\sim N1A-C26A
 with sigma of 0.02
 O20-N1 \\sim O20-N1A
 with sigma of 0.04
 C25-C27 \\sim C25A-C27A
 with sigma of 0.04
 C25-C26 \\sim C25A-C26A
 with sigma of 0.04
 C36-C34 \\sim C36A-C34A
 with sigma of 0.04
 C27-C26 \\sim C27A-C26A
 with sigma of 0.04
 O19-C28 \\sim O19-C28A
 with sigma of 0.02
 N2-C28 \\sim N2A-C28A
 with sigma of 0.02
 N2-C29 \\sim N2A-C29A
 with sigma of 0.02
 N2-C30 \\sim N2A-C30A
 with sigma of 0.02
 O19-N2 \\sim O19-N2A
 with sigma of 0.04
 C28-C29 \\sim C28A-C29A
 with sigma of 0.04
 C28-C30 \\sim C28A-C30A
 with sigma of 0.04
 C29-C30 \\sim C29A-C30A
 with sigma of 0.04
 O21-C35 \\sim O21A-C35A
 with sigma of 0.02
 N4-C35 \\sim N4A-C35A
 with sigma of 0.02
 N4-C36 \\sim N4A-C36A
 with sigma of 0.02
 O12-C11 \\sim O12A-C11
 with sigma of 0.02
 N4-C34 \\sim N4A-C34A
 with sigma of 0.02
 O21-N4 \\sim O21A-N4A
 with sigma of 0.04
 C35-C36 \\sim C35A-C36A
 with sigma of 0.04
 C35-C34 \\sim C35A-C34A
 with sigma of 0.04
3. Restrained planarity
 C31A, O22A, N3A, C32A, C33A
 with sigma of 0.1
4. Uiso/Uaniso restraints and constraints
N3 \\sim O22 \\sim C31 \\sim C33 \\sim C32: within 2A with sigma of 0.01 and
sigma for terminal atoms of 0.02 within 2A
C31A \\sim O22A \\sim N3A \\sim C32A \\sim C33A: within 2A with sigma of 0.04
and sigma for terminal atoms of 0.08 within 2A
O21 \\sim N4 \\sim C35 \\sim C36 \\sim C34 \\sim N4A \\sim O21A \\sim C35A
\\sim C36A \\sim C34A: within 2A with sigma of 0.01 and sigma for terminal
atoms of 0.02 within 2A
O12 \\sim C11 \\sim O12A: within 2A with sigma of 0.01 and sigma for terminal
atoms of 0.02 within 2A
N1 \\sim C25 \\sim C27 \\sim C26 \\sim C25A \\sim N1A \\sim C26A \\sim C27A:
within 2A with sigma of 0.01 and sigma for terminal atoms of 0.02 within 2A
N2 \\sim C28 \\sim C29 \\sim C30 \\sim C28A \\sim N2A \\sim C29A \\sim C30A:
within 2A with sigma of 0.01 and sigma for terminal atoms of 0.02 within 2A
O22 \\sim N3 \\sim C31 \\sim C33 \\sim C32 \\sim C31A \\sim O22A \\sim N3A
\\sim C32A \\sim C33A: within 2A with sigma of 0.01 and sigma for terminal
atoms of 0.02 within 2A
Uanis(C29) \\sim Ueq, Uanis(C29A) \\sim Ueq: with sigma of 0.005 and sigma for
terminal atoms of 0.01
Uanis(C28) \\sim Ueq, Uanis(C28A) \\sim Ueq, Uanis(C30) \\sim Ueq, Uanis(C30A)
\\sim Ueq, Uanis(C29) \\sim Ueq, Uanis(C29A) \\sim Ueq, Uanis(C26A) \\sim Ueq,
Uanis(C26) \\sim Ueq, Uanis(C27A) \\sim Ueq, Uanis(C27) \\sim Ueq: with sigma
of 0.005 and sigma for terminal atoms of 0.01
5. Rigid body (RIGU) restrains
 C31A, O22A, N3A, C32A, C33A
 with sigma for 1-2 distances of 0.004 and sigma for 1-3 distances of 0.004
6. Others
 Sof(C25A)=Sof(H25A)=Sof(N1A)=Sof(C26A)=Sof(H26D)=Sof(H26E)=Sof(H26F)=
 Sof(C27A)=Sof(H27D)=Sof(H27E)=Sof(H27F)=1-FVAR(1)
 Sof(N1)=Sof(C25)=Sof(H25)=Sof(C27)=Sof(H27A)=Sof(H27B)=Sof(H27C)=Sof(C26)=
 Sof(H26A)=Sof(H26B)=Sof(H26C)=FVAR(1)
 Sof(C28A)=Sof(H28A)=Sof(N2A)=Sof(C29A)=Sof(H29D)=Sof(H29E)=Sof(H29F)=
 Sof(C30A)=Sof(H30D)=Sof(H30E)=Sof(H30F)=1-FVAR(2)
 Sof(N2)=Sof(C28)=Sof(H28)=Sof(C29)=Sof(H29A)=Sof(H29B)=Sof(H29C)=Sof(C30)=
 Sof(H30A)=Sof(H30B)=Sof(H30C)=FVAR(2)
 Sof(N4A)=Sof(O21A)=Sof(C35A)=Sof(H35A)=Sof(C36A)=Sof(H36D)=Sof(H36E)=
 Sof(H36F)=Sof(C34A)=Sof(H34D)=Sof(H34E)=Sof(H34F)=1-FVAR(3)
 Sof(O21)=Sof(N4)=Sof(C35)=Sof(H35)=Sof(C36)=Sof(H36A)=Sof(H36B)=Sof(H36C)=
 Sof(C34)=Sof(H34A)=Sof(H34B)=Sof(H34C)=FVAR(3)
 Sof(O12A)=Sof(H12B)=1-FVAR(4)
 Sof(O12)=Sof(H12)=FVAR(4)
 Sof(C31A)=Sof(H31A)=Sof(O22A)=Sof(N3A)=Sof(C32A)=Sof(H32D)=Sof(H32E)=
 Sof(H32F)=Sof(C33A)=Sof(H33D)=Sof(H33E)=Sof(H33F)=1-FVAR(5)
 Sof(N3)=Sof(O22)=Sof(C31)=Sof(H31)=Sof(C33)=Sof(H33A)=Sof(H33B)=Sof(H33C)=
 Sof(C32)=Sof(H32A)=Sof(H32B)=Sof(H32C)=FVAR(5)
7.a Free rotating group:
 O5W(H5WA,H5WB)
7.b Rotating group:
 O1W(H1WA,H1WB), O2W(H2WA,H2WB), O4W(H4WA,H4WB), O3W(H3WA,H3WB)
7.c Aromatic/amide H refined with riding coordinates:
 C7(H7), C15(H15), C4(H4A), C23(H23), C35(H35), C12(H12A), C19(H19), C28(H28),
 C25(H25), C31(H31), C25A(H25A), C28A(H28A), C35A(H35A), C31A(H31A)
7.d Idealised Me refined as rotating group:
 C36(H36A,H36B,H36C), C33(H33A,H33B,H33C), C29(H29A,H29B,H29C), C27(H27A,H27B,
 H27C), C30(H30A,H30B,H30C), C34(H34A,H34B,H34C), C26(H26A,H26B,H26C), C32(H32A,
 H32B,H32C), C26A(H26D,H26E,H26F), C27A(H27D,H27E,H27F), C29A(H29D,H29E,H29F),
 C30A(H30D,H30E,H30F), C36A(H36D,H36E,H36F), C34A(H34D,H34E,H34F), C32A(H32D,
 H32E,H32F), C33A(H33D,H33E,H33F)
7.e Idealised tetrahedral OH refined as rotating group:
 O4(H4), O3(H3), O13(H13), O9(H9), O12(H12), O18(H18), O12A(H12B)
;
_olex2_submission_special_instructions 'No special instructions were received'
_oxdiff_exptl_absorpt_empirical_details
;
Empirical correction (ABSPACK) includes:
- Absorption correction using spherical harmonics
- Frame scaling
;
_oxdiff_exptl_absorpt_empirical_full_max 1.295
_oxdiff_exptl_absorpt_empirical_full_min 0.831

loop_
_space_group_symop_operation_xyz
'x, y, z'
'-x, -y, -z'

loop_
_atom_site_label
_atom_site_type_symbol
_atom_site_fract_x
_atom_site_fract_y
_atom_site_fract_z
_atom_site_U_iso_or_equiv
_atom_site_adp_type
_atom_site_occupancy
_atom_site_site_symmetry_order
_atom_site_calc_flag
_atom_site_refinement_flags_posn
_atom_site_refinement_flags_adp
_atom_site_refinement_flags_occupancy
_atom_site_disorder_assembly
_atom_site_disorder_group
Y2 Y 0.47208(2) 0.70263(2) -0.01068(2) 0.01267(5) Uani 1 1 d . . . . .
Y1 Y 0.04959(2) 0.30983(2) 0.49137(2) 0.01368(5) Uani 1 1 d . . . . .
O8 O 0.70578(14) 0.37229(14) 0.04025(8) 0.0208(3) Uani 1 1 d . . . . .
O6 O 0.45135(15) 0.38527(15) 0.11253(8) 0.0226(3) Uani 1 1 d . . . . .
O7 O 0.65517(14) 0.57195(15) 0.01270(8) 0.0217(3) Uani 1 1 d . . . . .
O1 O 0.08610(15) 0.47938(15) 0.42319(7) 0.0221(3) Uani 1 1 d . . . . .
O17 O 0.15729(14) 0.59824(14) 0.53249(8) 0.0211(3) Uani 1 1 d . . . . .
O16 O 0.19475(14) 0.39582(14) 0.54131(8) 0.0206(3) Uani 1 1 d . . . . .
O5 O 0.40397(15) 0.58408(15) 0.08270(7) 0.0216(3) Uani 1 1 d . . . . .
O14 O 0.38857(15) -0.16379(14) 0.89227(8) 0.0217(3) Uani 1 1 d . . . . .
O2 O 0.07296(16) 0.67701(15) 0.40005(8) 0.0251(4) Uani 1 1 d . . . . .
O4 O 0.38026(19) 0.29688(16) 0.23461(9) 0.0331(4) Uani 1 1 d . . . . .
H4 H 0.416674 0.294645 0.195273 0.050 Uiso 1 1 calc R U . . .
O10 O 0.14391(15) 0.16357(15) 0.57670(8) 0.0231(3) Uani 1 1 d . . . . .
O1W O -0.06226(15) 0.14716(14) 0.49873(8) 0.0236(3) Uani 1 1 d . . . . .
H1WA H -0.033662 0.093116 0.529381 0.035 Uiso 1 1 d R U . . .
H1WB H -0.046272 0.113068 0.461656 0.035 Uiso 1 1 d R U . . .
O15 O 0.48714(16) -0.00466(15) 0.86349(8) 0.0274(4) Uani 1 1 d . . . . .
O3 O 0.15913(19) 0.76661(15) 0.28101(9) 0.0331(4) Uani 1 1 d . . . . .
H3 H 0.118816 0.768803 0.319378 0.050 Uiso 1 1 calc R U . . .
O21 O 0.7723(14) 0.9240(16) 0.0274(8) 0.031(2) Uani 0.68(3) 1 d D U P A 1
O13 O 0.24254(19) -0.21841(17) 0.80871(9) 0.0362(5) Uani 1 1 d . . . . .
H13 H 0.284688 -0.229111 0.842479 0.054 Uiso 1 1 calc R U . . .
O2W O 0.53644(18) 0.77038(16) 0.09000(9) 0.0308(4) Uani 1 1 d . . . . .
H2WA H 0.569344 0.836105 0.079318 0.046 Uiso 1 1 d R U . . .
H2WB H 0.598782 0.718300 0.106341 0.046 Uiso 1 1 d R U . . .
O4W O 0.30591(16) 0.85166(16) 0.03190(9) 0.0289(4) Uani 1 1 d . . . . .
H4WA H 0.301568 0.915799 0.004661 0.043 Uiso 1 1 d R U . . .
H4WB H 0.324873 0.872168 0.069221 0.043 Uiso 1 1 d R U . . .
O20 O 0.02167(17) 0.26305(17) 0.37773(8) 0.0308(4) Uani 1 1 d D . . . .
O11 O 0.04093(18) 0.00830(16) 0.60466(8) 0.0312(4) Uani 1 1 d . . . . .
O3W O 0.61332(17) 0.83570(16) -0.04706(9) 0.0330(4) Uani 1 1 d . . . . .
H3WA H 0.580205 0.890723 -0.076025 0.049 Uiso 1 1 d R U . . .
H3WB H 0.667387 0.867529 -0.030122 0.049 Uiso 1 1 d R U . . .
O5W O 0.2695(2) -0.0702(2) 0.16606(10) 0.0402(5) Uani 1 1 d G . . . .
H5WA H 0.242376 -0.102351 0.204560 0.060 Uiso 1 1 d G U . . .
H5WB H 0.338120 -0.049805 0.173650 0.060 Uiso 1 1 d G U . . .
O19 O 0.24142(16) 0.20577(17) 0.44206(9) 0.0318(4) Uani 1 1 d D . . . .
O9 O 1.05721(16) 0.72521(16) -0.04807(11) 0.0360(5) Uani 1 1 d . . . . .
H9 H 1.134334 0.725483 -0.048780 0.054 Uiso 1 1 calc R U . . .
C2 C 0.1938(2) 0.5508(2) 0.31937(10) 0.0179(4) Uani 1 1 d . . . . .
O12 O 0.292(2) 0.2186(19) 0.6599(13) 0.042(3) Uani 0.56(7) 1 d D U P B 1
H12 H 0.250656 0.230535 0.625802 0.064 Uiso 0.56(7) 1 calc R U P B 1
O18 O 0.65610(18) 0.27786(18) 0.49087(14) 0.0482(6) Uani 1 1 d . . . . .
H18 H 0.731825 0.284775 0.482840 0.072 Uiso 1 1 calc R U . . .
C21 C 0.73402(19) 0.4772(2) 0.02203(10) 0.0171(4) Uani 1 1 d . . . . .
C10 C 0.1933(2) 0.0371(2) 0.67772(11) 0.0185(4) Uani 1 1 d . . . . .
C7 C 0.2536(2) 0.4343(2) 0.30608(11) 0.0208(5) Uani 1 1 d . . . . .
H7 H 0.246528 0.369194 0.339841 0.025 Uiso 1 1 calc R U . . .
C15 C 0.1892(2) -0.0745(2) 0.71553(11) 0.0223(5) Uani 1 1 d . . . . .
H15 H 0.141343 -0.127677 0.701259 0.027 Uiso 1 1 calc R U . . .
C17 C 0.23069(19) 0.4970(2) 0.53065(10) 0.0177(4) Uani 1 1 d . . . . .
C22 C 0.87253(19) 0.4868(2) 0.01058(11) 0.0167(4) Uani 1 1 d . . . . .
C13 C 0.3290(2) -0.0318(2) 0.79414(11) 0.0191(4) Uani 1 1 d . . . . .
C8 C 0.40101(19) 0.4926(2) 0.12441(10) 0.0177(4) Uani 1 1 d . . . . .
C3 C 0.2085(2) 0.6491(2) 0.27018(11) 0.0214(5) Uani 1 1 d . . . . .
C5 C 0.3315(2) 0.5101(2) 0.19353(10) 0.0178(4) Uani 1 1 d . . . . .
C9 C 0.1207(2) 0.0708(2) 0.61540(11) 0.0189(4) Uani 1 1 d . . . . .
C18 C 0.3697(2) 0.5005(2) 0.51445(11) 0.0199(4) Uani 1 1 d . . . . .
C1 C 0.1134(2) 0.5696(2) 0.38525(10) 0.0178(4) Uani 1 1 d . . . . .
C6 C 0.3233(2) 0.4125(2) 0.24400(11) 0.0204(4) Uani 1 1 d . . . . .
C16 C 0.4068(2) -0.0679(2) 0.85425(11) 0.0188(4) Uani 1 1 d . . . . .
C14 C 0.2539(2) -0.1091(2) 0.77370(11) 0.0216(5) Uani 1 1 d . . . . .
C4 C 0.2757(2) 0.6262(2) 0.20773(11) 0.0223(5) Uani 1 1 d . . . . .
H4A H 0.283572 0.691309 0.174096 0.027 Uiso 1 1 calc R U . . .
C23 C 0.9063(2) 0.5980(2) -0.01480(12) 0.0210(4) Uani 1 1 d . . . . .
H23 H 0.842552 0.664259 -0.025487 0.025 Uiso 1 1 calc R U . . .
C20 C 0.5838(2) 0.3900(2) 0.49560(13) 0.0248(5) Uani 1 1 d . . . . .
N4 N 0.9208(9) 0.8718(9) 0.1025(5) 0.0334(15) Uani 0.68(3) 1 d D U P A 1
C24 C 1.0328(2) 0.6132(2) -0.02472(12) 0.0208(4) Uani 1 1 d . . . . .
C11 C 0.2661(2) 0.1155(2) 0.69897(12) 0.0274(5) Uani 1 1 d D U . . .
C35 C 0.8266(15) 0.8516(12) 0.0710(10) 0.0318(18) Uani 0.68(3) 1 d D U P A 1
H35 H 0.798490 0.776915 0.082294 0.038 Uiso 0.68(3) 1 calc R U P A 1
C12 C 0.3329(2) 0.0799(2) 0.75647(12) 0.0266(5) Uani 1 1 d . . . . .
H12A H 0.381873 0.132596 0.770306 0.032 Uiso 1 1 calc R U . . .
C19 C 0.4543(2) 0.3911(2) 0.50965(13) 0.0257(5) Uani 1 1 d . . . . .
H19 H 0.423175 0.317454 0.516004 0.031 Uiso 1 1 calc R U . . .
N3 N 0.6014(6) 0.5056(5) 0.2785(3) 0.0485(11) Uani 0.787(5) 1 d . U P C 1
N2 N 0.3669(4) 0.0467(3) 0.3944(2) 0.0428(9) Uani 0.849(9) 1 d D U P D 1
N1 N 0.0435(12) 0.2777(11) 0.2624(5) 0.0402(19) Uani 0.492(17) 1 d D U P E 1
C28 C 0.2579(4) 0.1057(3) 0.4180(2) 0.0370(9) Uani 0.849(9) 1 d D U P D 1
H28 H 0.186064 0.069731 0.416688 0.044 Uiso 0.849(9) 1 calc R U P D 1
C25 C 0.002(3) 0.3231(19) 0.3223(5) 0.037(2) Uani 0.492(17) 1 d D U P E 1
H25 H -0.043488 0.402712 0.322147 0.045 Uiso 0.492(17) 1 calc R U P E 1
C36 C 0.9621(7) 0.9878(11) 0.0922(5) 0.0437(19) Uani 0.68(3) 1 d D U P A 1
H36A H 1.048664 0.977860 0.071355 0.066 Uiso 0.68(3) 1 calc R U P A 1
H36B H 0.957876 1.020709 0.136058 0.066 Uiso 0.68(3) 1 calc R U P A 1
H36C H 0.907551 1.042990 0.062146 0.066 Uiso 0.68(3) 1 calc R U P A 1
O22 O 0.6570(4) 0.6200(4) 0.18244(19) 0.0862(15) Uani 0.787(5) 1 d . U P C 1
C31 C 0.6566(8) 0.5208(8) 0.2155(3) 0.0607(16) Uani 0.787(5) 1 d . U P C 1
H31 H 0.698139 0.451382 0.194722 0.073 Uiso 0.787(5) 1 calc R U P C 1
C33 C 0.6163(9) 0.3863(6) 0.3168(4) 0.0656(18) Uani 0.787(5) 1 d . U P C 1
H33A H 0.652966 0.325142 0.286040 0.098 Uiso 0.787(5) 1 calc R U P C 1
H33B H 0.534115 0.370230 0.337088 0.098 Uiso 0.787(5) 1 calc R U P C 1
H33C H 0.671648 0.384111 0.352879 0.098 Uiso 0.787(5) 1 calc R U P C 1
C29 C 0.4821(6) 0.0979(7) 0.3938(4) 0.0772(19) Uani 0.849(9) 1 d D U P D 1
H29A H 0.462515 0.173359 0.415302 0.116 Uiso 0.849(9) 1 calc R U P D 1
H29B H 0.516846 0.113492 0.346698 0.116 Uiso 0.849(9) 1 calc R U P D 1
H29C H 0.543734 0.041017 0.418872 0.116 Uiso 0.849(9) 1 calc R U P D 1
C27 C 0.1168(12) 0.1576(12) 0.2577(6) 0.053(2) Uani 0.492(17) 1 d D U P E 1
H27A H 0.206314 0.161695 0.255129 0.079 Uiso 0.492(17) 1 calc R U P E 1
H27B H 0.098682 0.125374 0.216743 0.079 Uiso 0.492(17) 1 calc R U P E 1
H27C H 0.094412 0.104925 0.297894 0.079 Uiso 0.492(17) 1 calc R U P E 1
C30 C 0.3774(6) -0.0688(4) 0.3652(3) 0.0743(17) Uani 0.849(9) 1 d D U P D 1
H30A H 0.295478 -0.094855 0.371118 0.111 Uiso 0.849(9) 1 calc R U P D 1
H30B H 0.438548 -0.129400 0.388390 0.111 Uiso 0.849(9) 1 calc R U P D 1
H30C H 0.405007 -0.058920 0.316614 0.111 Uiso 0.849(9) 1 calc R U P D 1
C34 C 0.9893(10) 0.7761(11) 0.1458(6) 0.079(2) Uani 0.68(3) 1 d D U P A 1
H34A H 0.944945 0.707343 0.152824 0.118 Uiso 0.68(3) 1 calc R U P A 1
H34B H 0.995267 0.805030 0.189794 0.118 Uiso 0.68(3) 1 calc R U P A 1
H34C H 1.073709 0.751466 0.123988 0.118 Uiso 0.68(3) 1 calc R U P A 1
C26 C 0.0231(12) 0.3583(13) 0.1995(4) 0.057(2) Uani 0.492(17) 1 d D U P E 1
H26A H -0.021646 0.437191 0.211193 0.085 Uiso 0.492(17) 1 calc R U P E 1
H26B H -0.026777 0.324070 0.170978 0.085 Uiso 0.492(17) 1 calc R U P E 1
H26C H 0.104264 0.367074 0.174731 0.085 Uiso 0.492(17) 1 calc R U P E 1
C32 C 0.5304(5) 0.6042(5) 0.3141(3) 0.0658(14) Uani 0.787(5) 1 d . U P C 1
H32A H 0.582820 0.627840 0.345660 0.099 Uiso 0.787(5) 1 calc R U P C 1
H32B H 0.455975 0.578722 0.339584 0.099 Uiso 0.787(5) 1 calc R U P C 1
H32C H 0.504502 0.672587 0.281156 0.099 Uiso 0.787(5) 1 calc R U P C 1
C25A C -0.011(3) 0.3357(18) 0.3281(5) 0.034(2) Uani 0.508(17) 1 d D U P E 2
H25A H -0.057867 0.411601 0.338327 0.041 Uiso 0.508(17) 1 calc R U P E 2
N1A N 0.0125(11) 0.3173(11) 0.2617(4) 0.0376(18) Uani 0.508(17) 1 d D U P E 2
C26A C -0.0214(13) 0.4156(13) 0.2074(5) 0.064(3) Uani 0.508(17) 1 d D U P E 2
H26D H -0.076564 0.483045 0.227598 0.096 Uiso 0.508(17) 1 calc R U P E 2
H26E H -0.064849 0.386045 0.173755 0.096 Uiso 0.508(17) 1 calc R U P E 2
H26F H 0.054964 0.442401 0.185257 0.096 Uiso 0.508(17) 1 calc R U P E 2
C27A C 0.0877(11) 0.2047(13) 0.2413(6) 0.052(2) Uani 0.508(17) 1 d D U P E 2
H27D H 0.173042 0.217719 0.225342 0.078 Uiso 0.508(17) 1 calc R U P E 2
H27E H 0.049838 0.177293 0.204649 0.078 Uiso 0.508(17) 1 calc R U P E 2
H27F H 0.090731 0.143753 0.280351 0.078 Uiso 0.508(17) 1 calc R U P E 2
C28A C 0.291(2) 0.0995(15) 0.4412(13) 0.041(3) Uani 0.151(9) 1 d D U P D 2
H28A H 0.242517 0.041442 0.461703 0.049 Uiso 0.151(9) 1 calc R U P D 2
N2A N 0.405(2) 0.0582(16) 0.4147(12) 0.043(3) Uani 0.151(9) 1 d D U P D 2
C29A C 0.480(3) 0.142(2) 0.3773(16) 0.044(5) Uani 0.151(9) 1 d D U P D 2
H29D H 0.485738 0.132240 0.328601 0.066 Uiso 0.151(9) 1 calc R U P D 2
H29E H 0.564840 0.125382 0.392743 0.066 Uiso 0.151(9) 1 calc R U P D 2
H29F H 0.441005 0.224200 0.385283 0.066 Uiso 0.151(9) 1 calc R U P D 2
C30A C 0.440(3) -0.0700(17) 0.4051(17) 0.069(5) Uani 0.151(9) 1 d D U P D 2
H30D H 0.366635 -0.109221 0.416748 0.103 Uiso 0.151(9) 1 calc R U P D 2
H30E H 0.506135 -0.107103 0.434538 0.103 Uiso 0.151(9) 1 calc R U P D 2
H30F H 0.471282 -0.079416 0.357494 0.103 Uiso 0.151(9) 1 calc R U P D 2
N4A N 0.9103(19) 0.8386(18) 0.1081(11) 0.035(3) Uani 0.32(3) 1 d D U P A 2
O21A O 0.755(3) 0.916(4) 0.0366(18) 0.034(5) Uani 0.32(3) 1 d D U P A 2
C35A C 0.817(3) 0.834(3) 0.072(2) 0.030(3) Uani 0.32(3) 1 d D U P A 2
H35A H 0.794777 0.757089 0.072357 0.036 Uiso 0.32(3) 1 calc R U P A 2
C36A C 0.971(2) 0.941(2) 0.1058(12) 0.056(4) Uani 0.32(3) 1 d D U P A 2
H36D H 1.037061 0.938655 0.068262 0.084 Uiso 0.32(3) 1 calc R U P A 2
H36E H 1.007521 0.940552 0.148813 0.084 Uiso 0.32(3) 1 calc R U P A 2
H36F H 0.909058 1.014761 0.098863 0.084 Uiso 0.32(3) 1 calc R U P A 2
C34A C 0.955(2) 0.735(2) 0.1560(12) 0.074(4) Uani 0.32(3) 1 d D U P A 2
H34D H 0.891205 0.683070 0.165162 0.110 Uiso 0.32(3) 1 calc R U P A 2
H34E H 0.970164 0.763724 0.198528 0.110 Uiso 0.32(3) 1 calc R U P A 2
H34F H 1.032930 0.689732 0.136035 0.110 Uiso 0.32(3) 1 calc R U P A 2
O12A O 0.255(4) 0.2345(11) 0.6726(12) 0.037(4) Uani 0.44(7) 1 d D U P B 2
H12B H 0.208524 0.246301 0.640404 0.055 Uiso 0.44(7) 1 calc R U P B 2
C31A C 0.5142(15) 0.6319(12) 0.2747(8) 0.044(2) Uani 0.213(5) 1 d D U P C 2
H31A H 0.465174 0.634934 0.317219 0.052 Uiso 0.213(5) 1 calc R U P C 2
O22A O 0.4971(10) 0.7183(9) 0.2313(5) 0.047(3) Uani 0.213(5) 1 d D U P C 2
N3A N 0.601(2) 0.5326(18) 0.2635(11) 0.054(3) Uani 0.213(5) 1 d D U P C 2
C32A C 0.683(3) 0.534(3) 0.2011(15) 0.070(5) Uani 0.213(5) 1 d D U P C 2
H32D H 0.635360 0.530400 0.162635 0.105 Uiso 0.213(5) 1 calc R U P C 2
H32E H 0.751178 0.464477 0.203719 0.105 Uiso 0.213(5) 1 calc R U P C 2
H32F H 0.719179 0.608042 0.194791 0.105 Uiso 0.213(5) 1 calc R U P C 2
C33A C 0.620(3) 0.4269(17) 0.3116(15) 0.061(5) Uani 0.213(5) 1 d D U P C 2
H33D H 0.564071 0.440938 0.353098 0.091 Uiso 0.213(5) 1 calc R U P C 2
H33E H 0.707229 0.410096 0.322872 0.091 Uiso 0.213(5) 1 calc R U P C 2
H33F H 0.600881 0.358040 0.291553 0.091 Uiso 0.213(5) 1 calc R U P C 2

loop_
_atom_site_aniso_label
_atom_site_aniso_U_11
_atom_site_aniso_U_22
_atom_site_aniso_U_33
_atom_site_aniso_U_23
_atom_site_aniso_U_13
_atom_site_aniso_U_12
Y2 0.01252(8) 0.01268(9) 0.01276(9) -0.00089(6) 0.00037(6) -0.00307(7)
Y1 0.01330(9) 0.01445(10) 0.01265(9) -0.00125(6) 0.00216(6) -0.00266(7)
O8 0.0148(7) 0.0233(9) 0.0254(8) 0.0018(6) -0.0027(6) -0.0083(6)
O6 0.0263(8) 0.0224(9) 0.0160(7) -0.0050(6) 0.0048(6) 0.0022(7)
O7 0.0126(7) 0.0246(9) 0.0266(8) -0.0019(7) -0.0023(6) 0.0003(6)
O1 0.0251(8) 0.0261(9) 0.0153(7) 0.0025(6) 0.0033(6) -0.0108(7)
O17 0.0139(7) 0.0209(9) 0.0283(8) -0.0027(6) -0.0018(6) -0.0020(6)
O16 0.0162(7) 0.0202(8) 0.0264(8) 0.0019(6) -0.0045(6) -0.0069(6)
O5 0.0264(8) 0.0241(9) 0.0140(7) 0.0004(6) 0.0050(6) -0.0090(7)
O14 0.0279(8) 0.0183(8) 0.0195(7) 0.0031(6) -0.0055(6) -0.0067(7)
O2 0.0311(9) 0.0238(9) 0.0169(7) -0.0027(6) 0.0094(6) -0.0017(7)
O4 0.0486(11) 0.0195(9) 0.0235(8) -0.0004(7) 0.0143(8) 0.0032(8)
O10 0.0247(8) 0.0212(9) 0.0238(8) 0.0059(6) -0.0074(6) -0.0064(7)
O1W 0.0312(9) 0.0176(8) 0.0238(8) -0.0010(6) -0.0073(7) -0.0065(7)
O15 0.0331(9) 0.0237(9) 0.0291(9) 0.0041(7) -0.0133(7) -0.0124(7)
O3 0.0520(11) 0.0177(9) 0.0223(8) -0.0010(7) 0.0166(8) 0.0016(8)
O21 0.028(4) 0.023(3) 0.043(4) 0.001(3) -0.016(4) -0.006(3)
O13 0.0551(12) 0.0268(10) 0.0330(10) 0.0151(8) -0.0232(9) -0.0237(9)
O2W 0.0430(10) 0.0205(9) 0.0317(9) -0.0045(7) -0.0136(8) -0.0057(8)
O4W 0.0342(9) 0.0247(9) 0.0230(8) -0.0044(7) -0.0010(7) 0.0079(8)
O20 0.0400(10) 0.0325(10) 0.0214(8) -0.0077(7) 0.0029(7) -0.0108(8)
O11 0.0451(10) 0.0284(10) 0.0259(8) 0.0051(7) -0.0161(8) -0.0190(8)
O3W 0.0357(10) 0.0293(10) 0.0386(10) 0.0159(8) -0.0191(8) -0.0205(8)
O5W 0.0477(12) 0.0407(12) 0.0337(10) -0.0054(9) 0.0046(9) -0.0153(10)
O19 0.0284(9) 0.0301(10) 0.0310(9) -0.0062(8) 0.0082(7) 0.0062(8)
O9 0.0191(8) 0.0203(9) 0.0664(13) 0.0115(9) -0.0026(8) -0.0074(7)
C2 0.0201(10) 0.0210(12) 0.0119(9) -0.0016(8) 0.0047(8) -0.0050(9)
O12 0.054(6) 0.032(4) 0.048(5) 0.025(4) -0.029(5) -0.029(4)
O18 0.0236(9) 0.0242(11) 0.0950(18) -0.0056(11) 0.0007(10) -0.0030(8)
C21 0.0122(9) 0.0228(12) 0.0160(9) -0.0025(8) -0.0002(7) -0.0023(9)
C10 0.0220(10) 0.0164(11) 0.0175(10) -0.0003(8) -0.0035(8) -0.0038(9)
C7 0.0242(11) 0.0186(12) 0.0174(10) 0.0029(8) 0.0040(8) -0.0036(9)
C15 0.0270(11) 0.0196(12) 0.0223(11) 0.0011(9) -0.0058(9) -0.0092(10)
C17 0.0155(10) 0.0206(12) 0.0169(10) -0.0003(8) -0.0036(8) -0.0023(9)
C22 0.0111(9) 0.0186(11) 0.0205(10) -0.0025(8) -0.0004(7) -0.0029(8)
C13 0.0207(10) 0.0184(12) 0.0181(10) -0.0007(8) -0.0018(8) -0.0038(9)
C8 0.0155(9) 0.0250(12) 0.0131(9) -0.0030(8) 0.0025(7) -0.0061(9)
C3 0.0271(11) 0.0161(11) 0.0189(10) -0.0009(8) 0.0042(9) -0.0020(9)
C5 0.0191(10) 0.0202(12) 0.0132(9) -0.0017(8) 0.0032(8) -0.0032(9)
C9 0.0225(10) 0.0164(11) 0.0177(10) -0.0027(8) -0.0018(8) -0.0018(9)
C18 0.0137(9) 0.0193(12) 0.0266(11) -0.0015(9) -0.0010(8) -0.0034(9)
C1 0.0179(10) 0.0220(12) 0.0125(9) -0.0013(8) 0.0021(8) -0.0032(9)
C6 0.0237(11) 0.0160(11) 0.0192(10) 0.0000(8) 0.0036(8) -0.0016(9)
C16 0.0220(10) 0.0157(11) 0.0178(10) -0.0015(8) -0.0015(8) -0.0016(9)
C14 0.0257(11) 0.0182(12) 0.0215(10) 0.0031(9) -0.0036(9) -0.0076(9)
C4 0.0306(12) 0.0191(12) 0.0146(10) 0.0034(8) 0.0048(9) -0.0046(10)
C23 0.0130(10) 0.0194(12) 0.0289(11) 0.0003(9) -0.0009(8) -0.0005(8)
C20 0.0189(11) 0.0149(12) 0.0391(13) -0.0026(10) -0.0011(9) 0.0006(9)
N4 0.032(2) 0.033(4) 0.038(2) -0.004(2) -0.0118(18) -0.006(3)
C24 0.0180(10) 0.0172(11) 0.0269(11) 0.0005(9) -0.0002(8) -0.0050(9)
C11 0.0393(14) 0.0170(12) 0.0288(12) 0.0063(9) -0.0123(10) -0.0120(11)
C35 0.034(3) 0.021(4) 0.040(2) -0.006(3) -0.007(3) -0.001(3)
C12 0.0364(13) 0.0198(12) 0.0276(12) 0.0044(9) -0.0148(10) -0.0124(11)
C19 0.0207(11) 0.0173(12) 0.0399(13) -0.0019(10) -0.0009(10) -0.0074(9)
N3 0.059(2) 0.042(3) 0.049(3) -0.0019(19) -0.0205(19) -0.013(2)
N2 0.0374(18) 0.0323(17) 0.052(2) -0.0121(14) 0.0126(15) 0.0061(14)
N1 0.049(5) 0.052(5) 0.024(3) -0.007(3) 0.000(3) -0.020(4)
C28 0.0348(17) 0.0316(17) 0.0403(19) -0.0034(14) 0.0122(15) -0.0029(14)
C25 0.044(6) 0.045(5) 0.030(4) -0.005(4) -0.003(4) -0.023(4)
C36 0.032(3) 0.047(5) 0.058(4) -0.016(3) -0.006(2) -0.016(3)
O22 0.134(4) 0.068(3) 0.066(2) 0.0324(19) -0.057(2) -0.036(2)
C31 0.086(4) 0.053(3) 0.046(3) 0.009(3) -0.028(3) -0.016(3)
C33 0.093(4) 0.055(4) 0.048(3) 0.010(3) -0.014(3) -0.016(4)
C29 0.045(3) 0.077(4) 0.108(5) -0.037(4) 0.012(3) 0.002(3)
C27 0.054(5) 0.060(6) 0.047(5) -0.023(4) 0.008(4) -0.014(4)
C30 0.074(3) 0.045(3) 0.099(4) -0.031(3) 0.019(3) 0.001(2)
C34 0.074(5) 0.082(6) 0.080(5) 0.031(4) -0.046(4) -0.016(4)
C26 0.066(5) 0.077(6) 0.033(3) 0.002(4) -0.012(3) -0.027(4)
C32 0.055(3) 0.059(3) 0.091(4) -0.022(3) -0.021(3) -0.011(2)
C25A 0.044(6) 0.045(4) 0.021(3) -0.007(3) -0.003(3) -0.025(3)
N1A 0.046(4) 0.053(5) 0.020(2) -0.006(3) -0.002(2) -0.023(3)
C26A 0.077(5) 0.085(6) 0.032(3) 0.007(4) -0.014(3) -0.019(5)
C27A 0.050(5) 0.067(6) 0.044(4) -0.024(4) 0.007(3) -0.021(4)
C28A 0.039(5) 0.037(4) 0.043(5) -0.003(4) 0.007(4) -0.005(4)
N2A 0.040(5) 0.033(5) 0.051(5) -0.007(5) 0.022(5) -0.002(5)
C29A 0.033(7) 0.048(8) 0.045(7) -0.001(7) 0.015(6) -0.003(7)
C30A 0.066(7) 0.053(7) 0.079(8) -0.008(7) 0.019(7) -0.002(6)
N4A 0.028(4) 0.034(6) 0.043(4) -0.004(5) -0.012(3) 0.002(4)
O21A 0.030(7) 0.025(6) 0.045(7) 0.004(5) -0.006(5) -0.005(5)
C35A 0.029(4) 0.028(6) 0.037(4) -0.007(5) -0.015(4) -0.005(4)
C36A 0.047(6) 0.059(9) 0.063(7) -0.006(7) -0.014(6) -0.009(7)
C34A 0.066(8) 0.078(9) 0.073(8) 0.029(7) -0.039(7) -0.004(7)
O12A 0.061(9) 0.018(3) 0.038(5) 0.011(3) -0.031(5) -0.017(4)
C31A 0.057(5) 0.040(5) 0.043(5) -0.002(4) -0.020(5) -0.023(4)
O22A 0.057(6) 0.042(5) 0.047(5) 0.000(4) -0.011(4) -0.021(4)
N3A 0.070(5) 0.046(5) 0.051(5) 0.001(5) -0.018(5) -0.018(4)
C32A 0.087(9) 0.063(9) 0.057(8) 0.003(8) -0.006(7) -0.009(8)
C33A 0.086(9) 0.052(9) 0.046(8) 0.002(7) -0.016(7) -0.016(9)

loop_
_atom_type_symbol
_atom_type_description
_atom_type_scat_dispersion_real
_atom_type_scat_dispersion_imag
_atom_type_scat_source
C C 0.0181 0.0091 'International Tables Vol C Tables 4.2.6.8 and 6.1.1.4'
H H 0.0000 0.0000 'International Tables Vol C Tables 4.2.6.8 and 6.1.1.4'
N N 0.0311 0.0180 'International Tables Vol C Tables 4.2.6.8 and 6.1.1.4'
O O 0.0492 0.0322 'International Tables Vol C Tables 4.2.6.8 and 6.1.1.4'
Y Y -0.2670 2.0244 'International Tables Vol C Tables 4.2.6.8 and 6.1.1.4'

loop_
_geom_angle_atom_site_label_1
_geom_angle_atom_site_label_2
_geom_angle_atom_site_label_3
_geom_angle
_geom_angle_site_symmetry_1
_geom_angle_site_symmetry_3
_geom_angle_publ_flag
O8 Y2 O14 72.81(5) 2_665 1_564 ?
O8 Y2 O2W 136.83(6) 2_665 . ?
O6 Y2 O8 77.02(6) 2_665 2_665 ?
O6 Y2 O14 70.78(6) 2_665 1_564 ?
O6 Y2 O2W 143.40(6) 2_665 . ?
O6 Y2 O4W 140.08(6) 2_665 . ?
O7 Y2 O8 120.45(6) . 2_665 ?
O7 Y2 O6 73.92(6) . 2_665 ?
O7 Y2 O14 137.82(5) . 1_564 ?
O7 Y2 O2W 75.21(6) . . ?
O7 Y2 O4W 145.86(6) . . ?
O7 Y2 O3W 82.29(6) . . ?
O5 Y2 O8 72.66(5) . 2_665 ?
O5 Y2 O6 119.37(6) . 2_665 ?
O5 Y2 O7 78.30(6) . . ?
O5 Y2 O14 140.05(5) . 1_564 ?
O5 Y2 O2W 72.15(6) . . ?
O5 Y2 O4W 83.39(6) . . ?
O5 Y2 O3W 142.65(6) . . ?
O2W Y2 O14 124.82(6) . 1_564 ?
O4W Y2 O8 80.06(6) . 2_665 ?
O4W Y2 O14 71.41(6) . 1_564 ?
O4W Y2 O2W 71.82(6) . . ?
O3W Y2 O8 144.19(5) . 2_665 ?
O3W Y2 O6 84.59(6) . 2_665 ?
O3W Y2 O14 72.20(5) . 1_564 ?
O3W Y2 O2W 72.19(6) . . ?
O3W Y2 O4W 95.76(7) . . ?
O1 Y1 O17 78.37(5) . 2_566 ?
O1 Y1 O16 72.09(5) . . ?
O1 Y1 O2 121.34(6) . 2_566 ?
O1 Y1 O10 141.10(5) . . ?
O1 Y1 O1W 142.11(5) . . ?
O1 Y1 O20 76.47(6) . . ?
O1 Y1 O19 88.53(6) . . ?
O17 Y1 O2 73.68(6) 2_566 2_566 ?
O17 Y1 O10 136.47(5) 2_566 . ?
O17 Y1 O20 73.14(6) 2_566 . ?
O16 Y1 O17 126.87(5) . 2_566 ?
O16 Y1 O2 85.33(6) . 2_566 ?
O16 Y1 O10 71.71(5) . . ?
O16 Y1 O1W 145.74(5) . . ?
O16 Y1 O20 136.49(6) . . ?
O16 Y1 O19 79.51(6) . . ?
O2 Y1 O20 137.43(6) 2_566 . ?
O10 Y1 O2 68.99(6) . 2_566 ?
O10 Y1 O20 123.51(6) . . ?
O1W Y1 O17 75.64(5) . 2_566 ?
O1W Y1 O2 76.61(6) . 2_566 ?
O1W Y1 O10 74.68(5) . . ?
O1W Y1 O20 69.91(6) . . ?
O1W Y1 O19 95.99(6) . . ?
O19 Y1 O17 143.11(6) . 2_566 ?
O19 Y1 O2 140.21(6) . 2_566 ?
O19 Y1 O10 71.35(6) . . ?
O19 Y1 O20 70.29(6) . . ?
C21 O8 Y2 126.70(13) . 2_665 ?
C8 O6 Y2 132.24(13) . 2_665 ?
C21 O7 Y2 161.90(14) . . ?
C1 O1 Y1 176.38(15) . . ?
C17 O17 Y1 140.34(13) . 2_566 ?
C17 O16 Y1 133.01(13) . . ?
C8 O5 Y2 158.41(15) . . ?
C16 O14 Y2 141.26(14) . 1_546 ?
C1 O2 Y1 113.97(13) . 2_566 ?
C6 O4 H4 109.5 . . ?
C9 O10 Y1 140.22(14) . . ?
Y1 O1W H1WA 109.2 . . ?
Y1 O1W H1WB 109.2 . . ?
H1WA O1W H1WB 104.7 . . ?
C3 O3 H3 109.5 . . ?
C14 O13 H13 109.5 . . ?
Y2 O2W H2WA 110.6 . . ?
Y2 O2W H2WB 110.6 . . ?
H2WA O2W H2WB 103.2 . . ?
Y2 O4W H4WA 109.3 . . ?
Y2 O4W H4WB 109.1 . . ?
H4WA O4W H4WB 104.6 . . ?
C25 O20 Y1 135.1(12) . . ?
C25A O20 Y1 127.4(10) . . ?
Y2 O3W H3WA 109.4 . . ?
Y2 O3W H3WB 138.3 . . ?
H3WA O3W H3WB 104.6 . . ?
H5WA O5W H5WB 104.3 . . ?
C28 O19 Y1 126.6(2) . . ?
C28A O19 Y1 135.2(9) . . ?
C24 O9 H9 109.5 . . ?
C7 C2 C3 119.60(19) . . ?
C7 C2 C1 119.61(19) . . ?
C3 C2 C1 120.8(2) . . ?
C11 O12 H12 109.5 . . ?
C20 O18 H18 109.5 . . ?
O8 C21 C22 117.49(19) . . ?
O7 C21 O8 124.63(18) . . ?
O7 C21 C22 117.87(19) . . ?
C15 C10 C9 119.65(19) . . ?
C15 C10 C11 118.8(2) . . ?
C11 C10 C9 121.54(19) . . ?
C2 C7 H7 119.4 . . ?
C6 C7 C2 121.19(19) . . ?
C6 C7 H7 119.4 . . ?
C10 C15 H15 119.2 . . ?
C14 C15 C10 121.7(2) . . ?
C14 C15 H15 119.2 . . ?
O17 C17 C18 116.74(19) . . ?
O16 C17 O17 124.38(19) . . ?
O16 C17 C18 118.9(2) . . ?
C23 C22 C21 118.8(2) . . ?
C23 C22 C24 119.59(19) . 2_765 ?
C24 C22 C21 121.65(19) 2_765 . ?
C14 C13 C16 121.69(19) . . ?
C12 C13 C16 119.49(19) . . ?
C12 C13 C14 118.8(2) . . ?
O6 C8 C5 117.31(19) . . ?
O5 C8 O6 124.99(19) . . ?
O5 C8 C5 117.7(2) . . ?
O3 C3 C2 123.07(19) . . ?
O3 C3 C4 118.15(19) . . ?
C4 C3 C2 118.8(2) . . ?
C6 C5 C8 121.8(2) . . ?
C4 C5 C8 118.42(19) . . ?
C4 C5 C6 119.73(19) . . ?
O10 C9 C10 116.85(19) . . ?
O11 C9 O10 123.8(2) . . ?
O11 C9 C10 119.38(19) . . ?
C20 C18 C17 121.7(2) 2_666 . ?
C20 C18 C19 119.4(2) 2_666 . ?
C19 C18 C17 118.9(2) . . ?
O1 C1 O2 122.20(19) . . ?
O1 C1 C2 119.3(2) . . ?
O2 C1 C2 118.45(19) . . ?
O4 C6 C7 118.19(19) . . ?
O4 C6 C5 122.89(19) . . ?
C7 C6 C5 118.9(2) . . ?
O14 C16 C13 117.23(19) . . ?
O15 C16 O14 123.9(2) . . ?
O15 C16 C13 118.82(19) . . ?
O13 C14 C15 118.0(2) . . ?
O13 C14 C13 122.4(2) . . ?
C15 C14 C13 119.5(2) . . ?
C3 C4 C5 121.6(2) . . ?
C3 C4 H4A 119.2 . . ?
C5 C4 H4A 119.2 . . ?
C22 C23 H23 119.3 . . ?
C22 C23 C24 121.4(2) . . ?
C24 C23 H23 119.3 . . ?
O18 C20 C18 124.9(2) . 2_666 ?
O18 C20 C19 115.3(2) . . ?
C19 C20 C18 119.7(2) . 2_666 ?
C35 N4 C36 121.0(6) . . ?
C35 N4 C34 120.4(6) . . ?
C34 N4 C36 118.5(6) . . ?
O9 C24 C22 123.41(19) . 2_765 ?
O9 C24 C23 117.6(2) . . ?
C23 C24 C22 119.0(2) . 2_765 ?
O12 C11 C10 123.2(8) . . ?
O12 C11 C12 116.4(7) . . ?
C12 C11 C10 119.5(2) . . ?
O12A C11 C10 121.3(10) . . ?
O12A C11 C12 118.0(9) . . ?
O21 C35 N4 124.4(10) . . ?
O21 C35 H35 117.8 . . ?
N4 C35 H35 117.8 . . ?
C13 C12 H12A 119.2 . . ?
C11 C12 C13 121.6(2) . . ?
C11 C12 H12A 119.2 . . ?
C18 C19 H19 119.6 . . ?
C20 C19 C18 120.9(2) . . ?
C20 C19 H19 119.6 . . ?
C31 N3 C33 120.6(5) . . ?
C31 N3 C32 122.9(5) . . ?
C32 N3 C33 116.4(5) . . ?
C28 N2 C29 120.4(4) . . ?
C28 N2 C30 121.8(4) . . ?
C29 N2 C30 117.8(4) . . ?
C25 N1 C27 123.0(9) . . ?
C25 N1 C26 117.7(8) . . ?
C27 N1 C26 119.0(8) . . ?
O19 C28 N2 125.4(4) . . ?
O19 C28 H28 117.3 . . ?
N2 C28 H28 117.3 . . ?
O20 C25 N1 121.6(13) . . ?
O20 C25 H25 119.2 . . ?
N1 C25 H25 119.2 . . ?
N4 C36 H36A 109.5 . . ?
N4 C36 H36B 109.5 . . ?
N4 C36 H36C 109.5 . . ?
H36A C36 H36B 109.5 . . ?
H36A C36 H36C 109.5 . . ?
H36B C36 H36C 109.5 . . ?
N3 C31 H31 118.0 . . ?
O22 C31 N3 124.0(8) . . ?
O22 C31 H31 118.0 . . ?
N3 C33 H33A 109.5 . . ?
N3 C33 H33B 109.5 . . ?
N3 C33 H33C 109.5 . . ?
H33A C33 H33B 109.5 . . ?
H33A C33 H33C 109.5 . . ?
H33B C33 H33C 109.5 . . ?
N2 C29 H29A 109.5 . . ?
N2 C29 H29B 109.5 . . ?
N2 C29 H29C 109.5 . . ?
H29A C29 H29B 109.5 . . ?
H29A C29 H29C 109.5 . . ?
H29B C29 H29C 109.5 . . ?
N1 C27 H27A 109.5 . . ?
N1 C27 H27B 109.5 . . ?
N1 C27 H27C 109.5 . . ?
H27A C27 H27B 109.5 . . ?
H27A C27 H27C 109.5 . . ?
H27B C27 H27C 109.5 . . ?
N2 C30 H30A 109.5 . . ?
N2 C30 H30B 109.5 . . ?
N2 C30 H30C 109.5 . . ?
H30A C30 H30B 109.5 . . ?
H30A C30 H30C 109.5 . . ?
H30B C30 H30C 109.5 . . ?
N4 C34 H34A 109.5 . . ?
N4 C34 H34B 109.5 . . ?
N4 C34 H34C 109.5 . . ?
H34A C34 H34B 109.5 . . ?
H34A C34 H34C 109.5 . . ?
H34B C34 H34C 109.5 . . ?
N1 C26 H26A 109.5 . . ?
N1 C26 H26B 109.5 . . ?
N1 C26 H26C 109.5 . . ?
H26A C26 H26B 109.5 . . ?
H26A C26 H26C 109.5 . . ?
H26B C26 H26C 109.5 . . ?
N3 C32 H32A 109.5 . . ?
N3 C32 H32B 109.5 . . ?
N3 C32 H32C 109.5 . . ?
H32A C32 H32B 109.5 . . ?
H32A C32 H32C 109.5 . . ?
H32B C32 H32C 109.5 . . ?
O20 C25A H25A 116.6 . . ?
O20 C25A N1A 126.8(12) . . ?
N1A C25A H25A 116.6 . . ?
C25A N1A C26A 121.3(8) . . ?
C25A N1A C27A 120.2(8) . . ?
C27A N1A C26A 118.0(7) . . ?
N1A C26A H26D 109.5 . . ?
N1A C26A H26E 109.5 . . ?
N1A C26A H26F 109.5 . . ?
H26D C26A H26E 109.5 . . ?
H26D C26A H26F 109.5 . . ?
H26E C26A H26F 109.5 . . ?
N1A C27A H27D 109.5 . . ?
N1A C27A H27E 109.5 . . ?
N1A C27A H27F 109.5 . . ?
H27D C27A H27E 109.5 . . ?
H27D C27A H27F 109.5 . . ?
H27E C27A H27F 109.5 . . ?
O19 C28A H28A 116.7 . . ?
O19 C28A N2A 126.6(17) . . ?
N2A C28A H28A 116.7 . . ?
C28A N2A C29A 119.3(18) . . ?
C28A N2A C30A 119.2(17) . . ?
C29A N2A C30A 118.9(17) . . ?
N2A C29A H29D 109.5 . . ?
N2A C29A H29E 109.5 . . ?
N2A C29A H29F 109.5 . . ?
H29D C29A H29E 109.5 . . ?
H29D C29A H29F 109.5 . . ?
H29E C29A H29F 109.5 . . ?
N2A C30A H30D 109.5 . . ?
N2A C30A H30E 109.5 . . ?
N2A C30A H30F 109.5 . . ?
H30D C30A H30E 109.5 . . ?
H30D C30A H30F 109.5 . . ?
H30E C30A H30F 109.5 . . ?
C35A N4A C36A 123.9(14) . . ?
C35A N4A C34A 119.7(14) . . ?
C36A N4A C34A 116.4(13) . . ?
N4A C35A H35A 115.3 . . ?
O21A C35A N4A 129(2) . . ?
O21A C35A H35A 115.3 . . ?
N4A C36A H36D 109.5 . . ?
N4A C36A H36E 109.5 . . ?
N4A C36A H36F 109.5 . . ?
H36D C36A H36E 109.5 . . ?
H36D C36A H36F 109.5 . . ?
H36E C36A H36F 109.5 . . ?
N4A C34A H34D 109.5 . . ?
N4A C34A H34E 109.5 . . ?
N4A C34A H34F 109.5 . . ?
H34D C34A H34E 109.5 . . ?
H34D C34A H34F 109.5 . . ?
H34E C34A H34F 109.5 . . ?
C11 O12A H12B 109.5 . . ?
O22A C31A H31A 119.1 . . ?
O22A C31A N3A 121.8(16) . . ?
N3A C31A H31A 119.1 . . ?
C31A N3A C32A 118.3(16) . . ?
C31A N3A C33A 123.6(13) . . ?
C32A N3A C33A 118.0(14) . . ?
N3A C32A H32D 109.5 . . ?
N3A C32A H32E 109.5 . . ?
N3A C32A H32F 109.5 . . ?
H32D C32A H32E 109.5 . . ?
H32D C32A H32F 109.5 . . ?
H32E C32A H32F 109.5 . . ?
N3A C33A H33D 109.5 . . ?
N3A C33A H33E 109.5 . . ?
N3A C33A H33F 109.5 . . ?
H33D C33A H33E 109.5 . . ?
H33D C33A H33F 109.5 . . ?
H33E C33A H33F 109.5 . . ?

loop_
_geom_bond_atom_site_label_1
_geom_bond_atom_site_label_2
_geom_bond_distance
_geom_bond_site_symmetry_2
_geom_bond_publ_flag
Y2 O8 2.3773(14) 2_665 ?
Y2 O6 2.3383(15) 2_665 ?
Y2 O7 2.2941(15) . ?
Y2 O5 2.2822(14) . ?
Y2 O14 2.4400(15) 1_564 ?
Y2 O2W 2.4095(16) . ?
Y2 O4W 2.3726(17) . ?
Y2 O3W 2.3276(15) . ?
Y1 O1 2.2760(15) . ?
Y1 O17 2.3543(15) 2_566 ?
Y1 O16 2.3310(14) . ?
Y1 O2 2.3921(15) 2_566 ?
Y1 O10 2.3886(15) . ?
Y1 O1W 2.3499(15) . ?
Y1 O20 2.4141(16) . ?
Y1 O19 2.3526(17) . ?
O8 C21 1.275(3) . ?
O6 C8 1.268(3) . ?
O7 C21 1.248(3) . ?
O1 C1 1.251(3) . ?
O17 C17 1.266(3) . ?
O16 C17 1.256(3) . ?
O5 C8 1.246(3) . ?
O14 C16 1.275(3) . ?
O2 C1 1.264(3) . ?
O4 H4 0.8300 . ?
O4 C6 1.359(3) . ?
O10 C9 1.267(3) . ?
O1W H1WA 0.8478 . ?
O1W H1WB 0.8488 . ?
O15 C16 1.254(3) . ?
O3 H3 0.8300 . ?
O3 C3 1.365(3) . ?
O21 C35 1.233(8) . ?
O13 H13 0.8300 . ?
O13 C14 1.360(3) . ?
O2W H2WA 0.8722 . ?
O2W H2WB 0.8719 . ?
O4W H4WA 0.8468 . ?
O4W H4WB 0.8490 . ?
O20 C25 1.235(10) . ?
O20 C25A 1.240(10) . ?
O11 C9 1.252(3) . ?
O3W H3WA 0.8489 . ?
O3W H3WB 0.8497 . ?
O5W H5WA 0.8480 . ?
O5W H5WB 0.8454 . ?
O19 C28 1.246(4) . ?
O19 C28A 1.220(15) . ?
O9 H9 0.8300 . ?
O9 C24 1.354(3) . ?
C2 C7 1.392(3) . ?
C2 C3 1.406(3) . ?
C2 C1 1.493(3) . ?
O12 H12 0.8300 . ?
O12 C11 1.372(9) . ?
O18 H18 0.8300 . ?
O18 C20 1.365(3) . ?
C21 C22 1.507(3) . ?
C10 C15 1.391(3) . ?
C10 C9 1.501(3) . ?
C10 C11 1.404(3) . ?
C7 H7 0.9400 . ?
C7 C6 1.385(3) . ?
C15 H15 0.9400 . ?
C15 C14 1.386(3) . ?
C17 C18 1.504(3) . ?
C22 C23 1.391(3) . ?
C22 C24 1.401(3) 2_765 ?
C13 C16 1.500(3) . ?
C13 C14 1.405(3) . ?
C13 C12 1.391(3) . ?
C8 C5 1.495(3) . ?
C3 C4 1.383(3) . ?
C5 C6 1.404(3) . ?
C5 C4 1.383(3) . ?
C18 C20 1.399(3) 2_666 ?
C18 C19 1.399(3) . ?
C4 H4A 0.9400 . ?
C23 H23 0.9400 . ?
C23 C24 1.394(3) . ?
C20 C19 1.391(3) . ?
N4 C35 1.310(7) . ?
N4 C36 1.440(6) . ?
N4 C34 1.439(7) . ?
C11 C12 1.388(3) . ?
C11 O12A 1.370(11) . ?
C35 H35 0.9400 . ?
C12 H12A 0.9400 . ?
C19 H19 0.9400 . ?
N3 C31 1.324(7) . ?
N3 C33 1.456(6) . ?
N3 C32 1.434(7) . ?
N2 C28 1.305(4) . ?
N2 C29 1.458(6) . ?
N2 C30 1.461(5) . ?
N1 C25 1.336(11) . ?
N1 C27 1.445(10) . ?
N1 C26 1.462(10) . ?
C28 H28 0.9400 . ?
C25 H25 0.9400 . ?
C36 H36A 0.9700 . ?
C36 H36B 0.9700 . ?
C36 H36C 0.9700 . ?
O22 C31 1.228(8) . ?
C31 H31 0.9400 . ?
C33 H33A 0.9700 . ?
C33 H33B 0.9700 . ?
C33 H33C 0.9700 . ?
C29 H29A 0.9700 . ?
C29 H29B 0.9700 . ?
C29 H29C 0.9700 . ?
C27 H27A 0.9700 . ?
C27 H27B 0.9700 . ?
C27 H27C 0.9700 . ?
C30 H30A 0.9700 . ?
C30 H30B 0.9700 . ?
C30 H30C 0.9700 . ?
C34 H34A 0.9700 . ?
C34 H34B 0.9700 . ?
C34 H34C 0.9700 . ?
C26 H26A 0.9700 . ?
C26 H26B 0.9700 . ?
C26 H26C 0.9700 . ?
C32 H32A 0.9700 . ?
C32 H32B 0.9700 . ?
C32 H32C 0.9700 . ?
C25A H25A 0.9400 . ?
C25A N1A 1.336(9) . ?
N1A C26A 1.473(9) . ?
N1A C27A 1.448(10) . ?
C26A H26D 0.9700 . ?
C26A H26E 0.9700 . ?
C26A H26F 0.9700 . ?
C27A H27D 0.9700 . ?
C27A H27E 0.9700 . ?
C27A H27F 0.9700 . ?
C28A H28A 0.9400 . ?
C28A N2A 1.310(16) . ?
N2A C29A 1.439(16) . ?
N2A C30A 1.452(17) . ?
C29A H29D 0.9700 . ?
C29A H29E 0.9700 . ?
C29A H29F 0.9700 . ?
C30A H30D 0.9700 . ?
C30A H30E 0.9700 . ?
C30A H30F 0.9700 . ?
N4A C35A 1.302(13) . ?
N4A C36A 1.420(13) . ?
N4A C34A 1.457(13) . ?
O21A C35A 1.226(15) . ?
C35A H35A 0.9400 . ?
C36A H36D 0.9700 . ?
C36A H36E 0.9700 . ?
C36A H36F 0.9700 . ?
C34A H34D 0.9700 . ?
C34A H34E 0.9700 . ?
C34A H34F 0.9700 . ?
O12A H12B 0.8300 . ?
C31A H31A 0.9400 . ?
C31A O22A 1.221(14) . ?
C31A N3A 1.347(16) . ?
N3A C32A 1.433(13) . ?
N3A C33A 1.434(12) . ?
C32A H32D 0.9700 . ?
C32A H32E 0.9700 . ?
C32A H32F 0.9700 . ?
C33A H33D 0.9700 . ?
C33A H33E 0.9700 . ?
C33A H33F 0.9700 . ?

loop_
_geom_hbond_atom_site_label_D
_geom_hbond_atom_site_label_H
_geom_hbond_atom_site_label_A
_geom_hbond_distance_DH
_geom_hbond_distance_HA
_geom_hbond_distance_DA
_geom_hbond_angle_DHA
_geom_hbond_site_symmetry_A
_geom_hbond_publ_flag
O4 H4 O6 0.83 1.86 2.586(2) 145.1 . yes
O1W H1WA O11 0.85 1.85 2.676(2) 165.4 . yes
O1W H1WB O11 0.85 1.98 2.793(2) 159.7 2_556 yes
O3 H3 O2 0.83 1.87 2.589(2) 145.0 . yes
O13 H13 O14 0.83 1.86 2.585(2) 145.8 . yes
O2W H2WA O15 0.87 2.27 2.846(2) 123.6 2_666 yes
O2W H2WB O22 0.87 1.85 2.624(4) 146.1 . yes
O4W H4WA O21 0.85 1.90 2.689(15) 154.0 2_675 yes
O4W H4WA O21A 0.85 1.99 2.81(3) 161.1 2_675 yes
O4W H4WB O5W 0.85 2.07 2.839(3) 149.9 1_565 yes
O3W H3WA O15 0.85 1.82 2.664(2) 170.5 1_564 yes
O3W H3WB O21 0.85 1.91 2.747(16) 166.9 . yes
O3W H3WB O21A 0.85 1.88 2.69(4) 159.1 . yes
O5W H5WB O15 0.85 2.12 2.878(3) 149.9 2_656 yes
O9 H9 O8 0.83 1.88 2.605(2) 144.7 2_765 yes
O12 H12 O10 0.83 1.88 2.598(17) 143.9 . yes
O18 H18 O17 0.83 1.91 2.620(2) 142.7 2_666 yes
O12A H12B O10 0.83 1.90 2.60(2) 142.0 . yes

loop_
_geom_torsion_atom_site_label_1
_geom_torsion_atom_site_label_2
_geom_torsion_atom_site_label_3
_geom_torsion_atom_site_label_4
_geom_torsion
_geom_torsion_site_symmetry_1
_geom_torsion_site_symmetry_2
_geom_torsion_site_symmetry_3
_geom_torsion_site_symmetry_4
_geom_torsion_publ_flag
Y2 O8 C21 O7 32.9(3) 2_665 . . . ?
Y2 O8 C21 C22 -146.65(14) 2_665 . . . ?
Y2 O6 C8 O5 -15.4(3) 2_665 . . . ?
Y2 O6 C8 C5 163.76(14) 2_665 . . . ?
Y2 O7 C21 O8 -25.1(6) . . . . ?
Y2 O7 C21 C22 154.5(4) . . . . ?
Y2 O5 C8 O6 -20.5(5) . . . . ?
Y2 O5 C8 C5 160.3(3) . . . . ?
Y2 O14 C16 O15 -4.6(4) 1_546 . . . ?
Y2 O14 C16 C13 173.83(15) 1_546 . . . ?
Y1 O17 C17 O16 -32.8(3) 2_566 . . . ?
Y1 O17 C17 C18 147.17(17) 2_566 . . . ?
Y1 O16 C17 O17 55.8(3) . . . . ?
Y1 O16 C17 C18 -124.09(18) . . . . ?
Y1 O2 C1 O1 3.0(3) 2_566 . . . ?
Y1 O2 C1 C2 -178.47(14) 2_566 . . . ?
Y1 O10 C9 O11 20.4(4) . . . . ?
Y1 O10 C9 C10 -158.87(16) . . . . ?
Y1 O20 C25 N1 150.0(15) . . . . ?
Y1 O20 C25A N1A 156.0(19) . . . . ?
Y1 O19 C28 N2 -175.9(3) . . . . ?
Y1 O19 C28A N2A -174.3(17) . . . . ?
O8 C21 C22 C23 174.7(2) . . . . ?
O8 C21 C22 C24 -5.2(3) . . . 2_765 ?
O6 C8 C5 C6 0.9(3) . . . . ?
O6 C8 C5 C4 -179.9(2) . . . . ?
O7 C21 C22 C23 -4.9(3) . . . . ?
O7 C21 C22 C24 175.2(2) . . . 2_765 ?
O17 C17 C18 C20 2.3(3) . . . 2_666 ?
O17 C17 C18 C19 -178.0(2) . . . . ?
O16 C17 C18 C20 -177.8(2) . . . 2_666 ?
O16 C17 C18 C19 2.0(3) . . . . ?
O5 C8 C5 C6 -179.8(2) . . . . ?
O5 C8 C5 C4 -0.7(3) . . . . ?
O3 C3 C4 C5 178.2(2) . . . . ?
O20 C25A N1A C26A -174(3) . . . . ?
O20 C25A N1A C27A -2(4) . . . . ?
O19 C28A N2A C29A -6(4) . . . . ?
O19 C28A N2A C30A -167(3) . . . . ?
C2 C7 C6 O4 179.4(2) . . . . ?
C2 C7 C6 C5 -1.0(3) . . . . ?
C2 C3 C4 C5 -2.0(3) . . . . ?
O12 C11 C12 C13 -170.4(17) . . . . ?
O18 C20 C19 C18 -178.8(2) . . . . ?
C21 C22 C23 C24 178.3(2) . . . . ?
C10 C15 C14 O13 178.4(2) . . . . ?
C10 C15 C14 C13 -2.0(4) . . . . ?
C10 C11 C12 C13 -0.4(4) . . . . ?
C7 C2 C3 O3 -176.1(2) . . . . ?
C7 C2 C3 C4 4.1(3) . . . . ?
C7 C2 C1 O1 -10.1(3) . . . . ?
C7 C2 C1 O2 171.3(2) . . . . ?
C15 C10 C9 O10 -168.8(2) . . . . ?
C15 C10 C9 O11 11.9(3) . . . . ?
C15 C10 C11 O12 169.8(18) . . . . ?
C15 C10 C11 C12 0.6(4) . . . . ?
C15 C10 C11 O12A -167.1(18) . . . . ?
C17 C18 C19 C20 -179.2(2) . . . . ?
C22 C23 C24 O9 -178.5(2) . . . . ?
C22 C23 C24 C22 1.8(4) . . . 2_765 ?
C8 C5 C6 O4 2.0(3) . . . . ?
C8 C5 C6 C7 -177.7(2) . . . . ?
C8 C5 C4 C3 179.1(2) . . . . ?
C3 C2 C7 C6 -2.7(3) . . . . ?
C3 C2 C1 O1 169.1(2) . . . . ?
C3 C2 C1 O2 -9.5(3) . . . . ?
C9 C10 C15 C14 -179.5(2) . . . . ?
C9 C10 C11 O12 -10.0(18) . . . . ?
C9 C10 C11 C12 -179.3(2) . . . . ?
C9 C10 C11 O12A 13.1(18) . . . . ?
C18 C20 C19 C18 -0.5(4) 2_666 . . . ?
C1 C2 C7 C6 176.5(2) . . . . ?
C1 C2 C3 O3 4.8(3) . . . . ?
C1 C2 C3 C4 -175.0(2) . . . . ?
C6 C5 C4 C3 -1.7(3) . . . . ?
C16 C13 C14 O13 3.1(4) . . . . ?
C16 C13 C14 C15 -176.4(2) . . . . ?
C16 C13 C12 C11 177.6(2) . . . . ?
C14 C13 C16 O14 -9.9(3) . . . . ?
C14 C13 C16 O15 168.6(2) . . . . ?
C14 C13 C12 C11 -1.0(4) . . . . ?
C4 C5 C6 O4 -177.2(2) . . . . ?
C4 C5 C6 C7 3.2(3) . . . . ?
C20 C18 C19 C20 0.5(4) 2_666 . . . ?
C24 C22 C23 C24 -1.8(4) 2_765 . . . ?
C11 C10 C15 C14 0.6(4) . . . . ?
C11 C10 C9 O10 11.1(3) . . . . ?
C11 C10 C9 O11 -168.2(2) . . . . ?
C12 C13 C16 O14 171.5(2) . . . . ?
C12 C13 C16 O15 -9.9(3) . . . . ?
C12 C13 C14 O13 -178.3(2) . . . . ?
C12 C13 C14 C15 2.2(4) . . . . ?
C36 N4 C35 O21 5(2) . . . . ?
C33 N3 C31 O22 -173.6(7) . . . . ?
C29 N2 C28 O19 -1.0(7) . . . . ?
C27 N1 C25 O20 -2(4) . . . . ?
C30 N2 C28 O19 -178.2(4) . . . . ?
C34 N4 C35 O21 -171.7(19) . . . . ?
C26 N1 C25 O20 -176(3) . . . . ?
C32 N3 C31 O22 2.9(11) . . . . ?
C36A N4A C35A O21A -10(6) . . . . ?
C34A N4A C35A O21A 169(5) . . . . ?
O12A C11 C12 C13 167.6(19) . . . . ?
O22A C31A N3A C32A 6(3) . . . . ?
O22A C31A N3A C33A -177(2) . . . . ?
